data_4301458
loop_
_publ_author_name
'Chih-Min Wang'
'Yi-Ying Wu'
'Chia-Hung Hou'
'Chii-Chang Chen'
'Kwang-Hwa Lii'

_publ_contact_author
;
Kwang-Hwa Lii
Department of Chemistry
National Central University
Jhongli, Taiwan 320
;
_publ_contact_author_email
;
liikh@cc.ncu.edu.tw
;
_publ_section_title
;
Synthesis, Characterization, and Properties of Organically Templated
Lanthanide Oxalatophosphates with a Three-Dimensional Honeycomb Structure:
(H4APPIP)[Ln3(C2O4)5.5(H2PO4)2].5H2O (Ln = Er-Lu, APPIP =
1,4-Bis(3-aminopropyl)piperazine)
;
_journal_name_full 'Inorganic Chemistry'
_journal_page_first 1519
_journal_page_last 1523
_journal_paper_doi 10.1021/ic801817e
_journal_volume 48
_journal_year 2009
_chemical_formula_sum 'C21 H42 Er3 N4 O35 P2'
_chemical_formula_weight 1474.31
_chemical_name_systematic
; 
 ? 
;
_space_group_IT_number 14
_symmetry_cell_setting monoclinic
_symmetry_space_group_name_Hall '-P 2ybc'
_symmetry_space_group_name_H-M 'P 1 21/c 1'
_atom_sites_solution_hydrogens geom
_atom_sites_solution_primary direct
_atom_sites_solution_secondary difmap
_audit_creation_method SHELXL-97
_cell_angle_alpha 90.00
_cell_angle_beta 96.212(2)
_cell_angle_gamma 90.00
_cell_formula_units_Z 4
_cell_length_a 8.5146(2)
_cell_length_b 16.2049(5)
_cell_length_c 28.5470(8)
_cell_measurement_temperature 293(2)
_cell_volume 3915.74(19)
_computing_cell_refinement 'SHELXTL software'
_computing_data_collection 'SHELXTL software'
_computing_data_reduction 'SHELXTL software'
_computing_molecular_graphics Diamond
_computing_structure_refinement 'SHELXL-97 (Sheldrick, 1997)'
_computing_structure_solution 'SHELXS-97 (Sheldrick, 1990)'
_diffrn_ambient_temperature 293(2)
_diffrn_measured_fraction_theta_full 0.999
_diffrn_measured_fraction_theta_max 0.999
_diffrn_measurement_device_type CCD
_diffrn_measurement_method 'omega scan'
_diffrn_radiation_monochromator graphite
_diffrn_radiation_source 'fine-focus sealed tube'
_diffrn_radiation_type MoK\a
_diffrn_radiation_wavelength 0.71073
_diffrn_reflns_av_R_equivalents 0.0556
_diffrn_reflns_av_sigmaI/netI 0.0673
_diffrn_reflns_limit_h_max 7
_diffrn_reflns_limit_h_min -11
_diffrn_reflns_limit_k_max 21
_diffrn_reflns_limit_k_min -19
_diffrn_reflns_limit_l_max 36
_diffrn_reflns_limit_l_min -37
_diffrn_reflns_number 39815
_diffrn_reflns_theta_full 27.48
_diffrn_reflns_theta_max 27.48
_diffrn_reflns_theta_min 1.45
_exptl_absorpt_coefficient_mu 6.579
_exptl_absorpt_correction_T_max 0.950
_exptl_absorpt_correction_T_min 0.876
_exptl_absorpt_correction_type empirical
_exptl_absorpt_process_details 'SADABS program'
_exptl_crystal_colour pink
_exptl_crystal_density_diffrn 2.501
_exptl_crystal_density_meas ?
_exptl_crystal_density_method .
_exptl_crystal_description block
_exptl_crystal_F_000 2840
_exptl_crystal_size_max 0.075
_exptl_crystal_size_mid 0.05
_exptl_crystal_size_min 0.05
_refine_diff_density_max 1.055
_refine_diff_density_min -1.127
_refine_diff_density_rms 0.192
_refine_ls_extinction_method none
_refine_ls_goodness_of_fit_ref 1.048
_refine_ls_hydrogen_treatment constr
_refine_ls_matrix_type full
_refine_ls_number_parameters 589
_refine_ls_number_reflns 8956
_refine_ls_number_restraints 0
_refine_ls_restrained_S_all 1.048
_refine_ls_R_factor_all 0.0492
_refine_ls_R_factor_gt 0.0327
_refine_ls_shift/su_max 0.003
_refine_ls_shift/su_mean 0.000
_refine_ls_structure_factor_coef Fsqd
_refine_ls_weighting_details 'calc w=1/[\s^2^(Fo^2^)+(0.0000P)^2^+5.4530P] where P=(Fo^2^+2Fc^2^)/3'
_refine_ls_weighting_scheme calc
_refine_ls_wR_factor_gt 0.0729
_refine_ls_wR_factor_ref 0.0792
_reflns_number_gt 6821
_reflns_number_total 8956
_reflns_threshold_expression >2sigma(I)
_cod_data_source_file ic801817e_si_002.cif
_cod_data_source_block i8019_0m
_cod_original_sg_symbol_H-M 'P 21/c'
_cod_database_code 4301458

loop_
_symmetry_equiv_pos_as_xyz
'x, y, z'
'-x, y+1/2, -z+1/2'
'-x, -y, -z'
'x, -y-1/2, z-1/2'

loop_
_atom_site_label
_atom_site_type_symbol
_atom_site_fract_x
_atom_site_fract_y
_atom_site_fract_z
_atom_site_U_iso_or_equiv
_atom_site_adp_type
_atom_site_occupancy
_atom_site_symmetry_multiplicity
_atom_site_calc_flag
_atom_site_refinement_flags
_atom_site_disorder_assembly
_atom_site_disorder_group
Er1 Er -0.17895(3) -0.712362(16) 0.332102(8) 0.01263(7) Uani 1 1 d . . .
Er2 Er -0.19001(3) -0.326656(15) 0.328725(8) 0.01240(7) Uani 1 1 d . . .
Er3 Er 0.54879(3) -0.191526(15) 0.503923(8) 0.01146(7) Uani 1 1 d . . .
P1 P 0.08046(16) -0.73130(9) 0.43704(5) 0.0161(3) Uani 1 1 d . . .
P2 P -0.56657(17) -0.24857(10) 0.27458(5) 0.0193(3) Uani 1 1 d . . .
O1 O -0.0681(4) -0.7387(3) 0.46420(13) 0.0238(9) Uani 1 1 d . . .
HO1 H -0.0662 -0.7265 0.4979 0.050 Uiso 1 1 d . . .
O2 O 0.1379(5) -0.6383(2) 0.44180(15) 0.0287(10) Uani 1 1 d . . .
HO2 H 0.1043 -0.5992 0.4183 0.050 Uiso 1 1 d . . .
O3 O 0.2117(4) -0.7853(2) 0.45876(14) 0.0213(9) Uani 1 1 d . . .
O4 O 0.0264(4) -0.7498(2) 0.38637(13) 0.0206(9) Uani 1 1 d . . .
O5 O 0.1191(4) -0.7134(2) 0.21684(13) 0.0211(9) Uani 1 1 d . . .
O6 O 0.0596(4) -0.8714(2) 0.23651(13) 0.0216(9) Uani 1 1 d . . .
O7 O -0.0270(4) -0.6720(2) 0.27293(14) 0.0208(9) Uani 1 1 d . . .
O8 O -0.0736(4) -0.8300(2) 0.29583(13) 0.0213(9) Uani 1 1 d . . .
O9 O -0.4217(4) -0.8617(2) 0.43204(14) 0.0234(9) Uani 1 1 d . . .
O10 O -0.4798(4) -0.7016(2) 0.44675(13) 0.0182(9) Uani 1 1 d . . .
O11 O -0.2941(5) -0.8262(2) 0.37027(13) 0.0217(9) Uani 1 1 d . . .
O12 O -0.3317(4) -0.6675(2) 0.39001(13) 0.0179(9) Uani 1 1 d . . .
O13 O -0.0461(4) -0.5859(2) 0.36399(14) 0.0232(9) Uani 1 1 d . . .
O14 O -0.3037(4) -0.5885(2) 0.30136(13) 0.0205(9) Uani 1 1 d . . .
O15 O -0.0461(4) -0.4470(2) 0.36119(14) 0.0227(9) Uani 1 1 d . . .
O16 O -0.3158(4) -0.4517(2) 0.30417(14) 0.0231(9) Uani 1 1 d . . .
O17 O -0.4253(4) -0.3021(2) 0.28682(14) 0.0252(9) Uani 1 1 d . . .
O18 O -0.6205(4) -0.2453(3) 0.22349(13) 0.0241(9) Uani 1 1 d . . .
O19 O -0.7117(5) -0.2752(3) 0.30037(14) 0.0373(12) Uani 1 1 d . . .
HO19 H -0.6704 -0.2668 0.3316 0.050 Uiso 1 1 d . . .
O20 O -0.5223(5) -0.1579(3) 0.29269(15) 0.0326(11) Uani 1 1 d . . .
HO20 H -0.4133 -0.1618 0.3075 0.050 Uiso 1 1 d . . .
O21 O -0.3757(4) -0.3095(2) 0.46451(13) 0.0193(9) Uani 1 1 d . . .
O22 O -0.3415(4) -0.1548(2) 0.43478(13) 0.0180(9) Uani 1 1 d . . .
O23 O -0.3073(4) -0.3577(2) 0.39609(13) 0.0197(9) Uani 1 1 d . . .
O24 O -0.2776(4) -0.2034(2) 0.36593(13) 0.0176(8) Uani 1 1 d . . .
O25 O 0.3506(5) -0.2509(3) 0.39099(14) 0.0406(13) Uani 1 1 d . . .
O26 O 0.0411(4) -0.2829(2) 0.36928(14) 0.0230(9) Uani 1 1 d . . .
O27 O 0.3132(4) -0.2401(2) 0.46640(14) 0.0211(9) Uani 1 1 d . . .
O28 O 0.0061(5) -0.2788(3) 0.44525(15) 0.0398(13) Uani 1 1 d . . .
O29 O 0.3856(4) -0.0774(2) 0.47131(14) 0.0197(9) Uani 1 1 d . . .
O30 O 0.6632(4) -0.0569(2) 0.52280(13) 0.0168(8) Uani 1 1 d . . .
N1 N 0.3463(6) -0.5811(4) 0.28425(18) 0.0367(14) Uani 1 1 d . . .
HN1A H 0.3151 -0.5563 0.2582 0.050 Uiso 1 1 d . . .
HN1B H 0.3038 -0.6276 0.2915 0.050 Uiso 1 1 d . . .
HN1C H 0.4276 -0.5621 0.2792 0.050 Uiso 1 1 d . . .
N2 N 0.4096(6) -0.5114(3) 0.45376(17) 0.0217(11) Uani 1 1 d . . .
HN2 H 0.4029 -0.5657 0.4489 0.050 Uiso 1 1 d . . .
N3 N 0.0504(5) -0.0199(3) 0.45446(16) 0.0191(11) Uani 1 1 d . . .
HN3 H 0.1693 -0.0106 0.4677 0.050 Uiso 1 1 d . . .
N4 N 0.223(2) -0.021(2) 0.2937(12) 0.051(6) Uani 0.50 1 d P . .
N4' N 0.147(2) -0.022(2) 0.2862(12) 0.051(6) Uani 0.50 1 d P . .
C1 C 0.0342(6) -0.7264(3) 0.24899(19) 0.0162(12) Uani 1 1 d . . .
C2 C 0.0027(7) -0.8169(3) 0.2616(2) 0.0179(12) Uani 1 1 d . . .
C3 C -0.3668(6) -0.8093(3) 0.4043(2) 0.0163(12) Uani 1 1 d . . .
C4 C -0.3954(6) -0.7180(3) 0.41467(19) 0.0161(12) Uani 1 1 d . . .
C5 C -0.2519(6) -0.5197(4) 0.3161(2) 0.0188(13) Uani 1 1 d . . .
C6 C -0.1029(6) -0.5172(4) 0.3499(2) 0.0183(12) Uani 1 1 d . . .
C7 C -0.3326(6) -0.3006(3) 0.42450(19) 0.0135(11) Uani 1 1 d . . .
C8 C -0.3157(6) -0.2120(3) 0.40692(19) 0.0139(12) Uani 1 1 d . . .
C9 C 0.0881(7) -0.2746(4) 0.4123(2) 0.0204(13) Uani 1 1 d . . .
C10 C 0.2668(6) -0.2538(4) 0.4237(2) 0.0211(13) Uani 1 1 d . . .
C11 C 0.4208(6) -0.0073(3) 0.48525(19) 0.0136(12) Uani 1 1 d . . .
C12 C 0.3112(7) -0.5153(4) 0.3190(2) 0.0312(16) Uani 1 1 d . . .
H12A H 0.1980 -0.5071 0.3179 0.037 Uiso 1 1 calc R . .
H12B H 0.3592 -0.4635 0.3112 0.037 Uiso 1 1 calc R . .
C13 C 0.3782(7) -0.5431(4) 0.3681(2) 0.0294(15) Uani 1 1 d . . .
H13A H 0.3303 -0.5953 0.3752 0.035 Uiso 1 1 calc R . .
H13B H 0.4910 -0.5520 0.3685 0.035 Uiso 1 1 calc R . .
C14 C 0.3489(7) -0.4807(4) 0.4056(2) 0.0247(14) Uani 1 1 d . . .
H14A H 0.4010 -0.4292 0.3994 0.030 Uiso 1 1 calc R . .
H14B H 0.2364 -0.4700 0.4044 0.030 Uiso 1 1 calc R . .
C15 C 0.5881(6) -0.5142(4) 0.4606(2) 0.0207(13) Uani 1 1 d . . .
H15A H 0.6257 -0.5512 0.4375 0.025 Uiso 1 1 calc R . .
H15B H 0.6298 -0.4596 0.4555 0.025 Uiso 1 1 calc R . .
C16 C 0.6475(7) -0.5434(4) 0.5094(2) 0.0257(14) Uani 1 1 d . . .
H16A H 0.6113 -0.5993 0.5137 0.031 Uiso 1 1 calc R . .
H16B H 0.7621 -0.5439 0.5129 0.031 Uiso 1 1 calc R . .
C17 C 0.1302(9) -0.0663(5) 0.3295(3) 0.050(2) Uani 1 1 d . . .
C18 C 0.1071(8) -0.0076(4) 0.3708(2) 0.0321(16) Uani 1 1 d . . .
H18A H 0.2072 0.0164 0.3834 0.038 Uiso 1 1 calc R . .
H18B H 0.0347 0.0366 0.3604 0.038 Uiso 1 1 calc R . .
C19 C 0.0400(7) -0.0599(4) 0.4074(2) 0.0287(15) Uani 1 1 d . . .
H19A H -0.0699 -0.0718 0.3969 0.034 Uiso 1 1 calc R . .
H19B H 0.0965 -0.1120 0.4101 0.034 Uiso 1 1 calc R . .
C20 C -0.0656(7) 0.0467(4) 0.4590(2) 0.0244(14) Uani 1 1 d . . .
H20A H -0.1719 0.0246 0.4537 0.029 Uiso 1 1 calc R . .
H20B H -0.0543 0.0890 0.4356 0.029 Uiso 1 1 calc R . .
C21 C 0.0392(7) -0.0842(4) 0.4922(2) 0.0248(14) Uani 1 1 d . . .
H21A H 0.1176 -0.1268 0.4892 0.030 Uiso 1 1 calc R . .
H21B H -0.0643 -0.1098 0.4878 0.030 Uiso 1 1 calc R . .
OW1 O 0.2947(6) 0.2598(3) 0.33104(16) 0.0483(14) Uani 1 1 d . . .
OW2 O -0.2396(6) 0.0135(3) 0.29811(19) 0.0568(15) Uani 1 1 d . . .
OW3 O 0.5775(7) -0.0132(3) 0.37570(17) 0.0567(16) Uani 1 1 d . . .
OW4 O 0.4083(6) 0.1005(4) 0.30052(19) 0.0657(17) Uani 1 1 d . . .
OW5 O 0.0451(9) -0.5378(6) 0.5372(3) 0.133(3) Uani 1 1 d . . .

loop_
_atom_site_aniso_label
_atom_site_aniso_U_11
_atom_site_aniso_U_22
_atom_site_aniso_U_33
_atom_site_aniso_U_23
_atom_site_aniso_U_13
_atom_site_aniso_U_12
Er1 0.01241(12) 0.01461(15) 0.01099(13) 0.00008(9) 0.00177(10) 0.00010(9)
Er2 0.01112(12) 0.01436(15) 0.01174(14) 0.00005(9) 0.00127(10) -0.00020(9)
Er3 0.01053(12) 0.01243(13) 0.01145(13) 0.00021(10) 0.00136(9) 0.00005(9)
P1 0.0126(7) 0.0183(8) 0.0169(8) 0.0014(6) -0.0010(6) -0.0007(6)
P2 0.0186(7) 0.0220(9) 0.0167(8) 0.0015(6) -0.0010(6) 0.0033(6)
O1 0.0159(19) 0.039(3) 0.017(2) -0.0002(19) 0.0035(17) -0.0021(18)
O2 0.036(2) 0.016(2) 0.032(3) 0.0054(19) -0.008(2) -0.0035(19)
O3 0.022(2) 0.018(2) 0.022(2) 0.0024(17) -0.0049(18) 0.0023(16)
O4 0.019(2) 0.024(2) 0.018(2) 0.0015(17) 0.0002(16) 0.0041(17)
O5 0.027(2) 0.020(2) 0.019(2) 0.0006(16) 0.0091(18) -0.0013(17)
O6 0.027(2) 0.016(2) 0.024(2) -0.0019(17) 0.0149(18) -0.0003(17)
O7 0.027(2) 0.016(2) 0.021(2) -0.0022(17) 0.0108(18) -0.0019(17)
O8 0.026(2) 0.023(2) 0.015(2) 0.0027(17) 0.0059(18) 0.0013(17)
O9 0.029(2) 0.017(2) 0.027(2) -0.0004(18) 0.0160(19) -0.0022(18)
O10 0.021(2) 0.018(2) 0.017(2) -0.0024(16) 0.0071(17) 0.0009(16)
O11 0.031(2) 0.017(2) 0.020(2) -0.0028(16) 0.0150(19) -0.0017(17)
O12 0.026(2) 0.011(2) 0.019(2) 0.0024(16) 0.0131(18) 0.0005(16)
O13 0.023(2) 0.014(2) 0.032(2) 0.0044(18) -0.0015(18) 0.0034(17)
O14 0.021(2) 0.017(2) 0.022(2) -0.0028(17) -0.0073(17) -0.0019(16)
O15 0.020(2) 0.012(2) 0.034(3) 0.0015(18) -0.0065(18) -0.0021(16)
O16 0.018(2) 0.014(2) 0.034(3) -0.0009(18) -0.0072(18) 0.0022(16)
O17 0.020(2) 0.023(2) 0.030(3) -0.0011(19) -0.0087(18) 0.0040(17)
O18 0.019(2) 0.034(3) 0.018(2) 0.0050(19) -0.0028(17) 0.0050(18)
O19 0.025(2) 0.069(4) 0.018(2) -0.005(2) 0.0022(19) -0.014(2)
O20 0.050(3) 0.017(2) 0.028(3) -0.0012(19) -0.010(2) 0.007(2)
O21 0.027(2) 0.016(2) 0.017(2) 0.0027(17) 0.0113(18) 0.0008(17)
O22 0.027(2) 0.011(2) 0.017(2) -0.0042(16) 0.0101(17) -0.0045(16)
O23 0.030(2) 0.013(2) 0.017(2) -0.0005(16) 0.0111(18) -0.0016(17)
O24 0.024(2) 0.013(2) 0.016(2) -0.0016(16) 0.0067(17) 0.0007(16)
O25 0.025(2) 0.078(4) 0.019(2) -0.002(2) 0.003(2) -0.010(2)
O26 0.018(2) 0.027(3) 0.024(2) -0.0008(18) -0.0023(18) -0.0058(17)
O27 0.017(2) 0.021(2) 0.024(2) -0.0046(18) -0.0041(17) -0.0050(16)
O28 0.020(2) 0.077(4) 0.022(3) -0.002(2) 0.002(2) -0.017(2)
O29 0.0161(19) 0.012(2) 0.030(2) -0.0036(17) -0.0032(17) -0.0011(16)
O30 0.0124(18) 0.017(2) 0.020(2) 0.0000(16) -0.0035(16) -0.0016(15)
N1 0.029(3) 0.057(4) 0.024(3) -0.007(3) 0.003(2) -0.003(3)
N2 0.031(3) 0.015(3) 0.019(3) -0.002(2) 0.003(2) -0.002(2)
N3 0.013(2) 0.029(3) 0.016(3) 0.002(2) 0.003(2) -0.003(2)
N4 0.088(17) 0.041(5) 0.028(10) -0.007(6) 0.019(14) 0.005(15)
N4' 0.088(17) 0.041(5) 0.028(10) -0.007(6) 0.019(14) 0.005(15)
C1 0.017(3) 0.017(3) 0.015(3) 0.001(2) 0.002(2) -0.001(2)
C2 0.022(3) 0.015(3) 0.017(3) 0.000(2) 0.005(2) 0.003(2)
C3 0.015(3) 0.013(3) 0.021(3) 0.001(2) 0.003(2) 0.002(2)
C4 0.012(3) 0.023(3) 0.013(3) -0.005(2) -0.003(2) -0.002(2)
C5 0.015(3) 0.023(3) 0.019(3) 0.000(3) 0.007(2) -0.001(2)
C6 0.020(3) 0.014(3) 0.022(3) 0.003(2) 0.008(3) 0.002(2)
C7 0.007(2) 0.014(3) 0.019(3) 0.000(2) 0.001(2) -0.001(2)
C8 0.008(2) 0.018(3) 0.016(3) 0.003(2) 0.004(2) 0.001(2)
C9 0.022(3) 0.020(3) 0.019(3) 0.001(2) 0.001(3) 0.001(2)
C10 0.012(3) 0.027(4) 0.023(3) -0.004(3) -0.002(2) -0.002(2)
C11 0.011(3) 0.018(3) 0.013(3) 0.001(2) 0.002(2) -0.002(2)
C12 0.023(3) 0.047(5) 0.024(4) -0.001(3) 0.004(3) 0.007(3)
C13 0.028(3) 0.039(4) 0.021(3) 0.004(3) 0.001(3) 0.008(3)
C14 0.023(3) 0.027(4) 0.023(3) 0.001(3) -0.003(3) 0.003(3)
C15 0.015(3) 0.026(4) 0.020(3) -0.004(3) 0.001(2) -0.002(2)
C16 0.024(3) 0.026(4) 0.028(4) -0.003(3) 0.004(3) 0.003(3)
C17 0.074(5) 0.048(5) 0.031(4) -0.016(4) 0.024(4) -0.015(4)
C18 0.043(4) 0.033(4) 0.020(4) -0.004(3) 0.004(3) -0.012(3)
C19 0.032(3) 0.024(4) 0.029(4) -0.008(3) 0.002(3) -0.003(3)
C20 0.021(3) 0.028(4) 0.024(3) 0.005(3) 0.005(3) -0.001(3)
C21 0.022(3) 0.022(3) 0.032(4) 0.001(3) 0.012(3) 0.000(3)
OW1 0.045(3) 0.058(4) 0.044(3) -0.001(3) 0.014(3) 0.001(3)
OW2 0.071(4) 0.050(4) 0.048(4) -0.010(3) 0.002(3) -0.012(3)
OW3 0.107(5) 0.036(3) 0.029(3) 0.002(2) 0.011(3) 0.009(3)
OW4 0.068(4) 0.086(5) 0.042(3) 0.007(3) 0.001(3) 0.022(3)
OW5 0.095(6) 0.160(9) 0.143(8) 0.049(7) 0.010(6) 0.000(6)

loop_
_atom_type_symbol
_atom_type_description
_atom_type_scat_dispersion_real
_atom_type_scat_dispersion_imag
_atom_type_scat_source
C C 0.0033 0.0016 'International Tables Vol C Tables 4.2.6.8 and 6.1.1.4'
N N 0.0061 0.0033 'International Tables Vol C Tables 4.2.6.8 and 6.1.1.4'
O O 0.0106 0.0060 'International Tables Vol C Tables 4.2.6.8 and 6.1.1.4'
P P 0.1023 0.0942 'International Tables Vol C Tables 4.2.6.8 and 6.1.1.4'
Er Er -0.2586 4.9576 'International Tables Vol C Tables 4.2.6.8 and 6.1.1.4'
H H 0.0000 0.0000 'International Tables Vol C Tables 4.2.6.8 and 6.1.1.4'

loop_
_geom_angle_atom_site_label_1
_geom_angle_atom_site_label_2
_geom_angle_atom_site_label_3
_geom_angle
_geom_angle_site_symmetry_1
_geom_angle_site_symmetry_3
_geom_angle_publ_flag
O18 Er1 O4 150.95(15) 2_445 . ?
O18 Er1 O12 97.73(13) 2_445 . ?
O4 Er1 O12 92.67(13) . . ?
O18 Er1 O7 89.65(14) 2_445 . ?
O4 Er1 O7 96.99(13) . . ?
O12 Er1 O7 145.49(13) . . ?
O18 Er1 O8 78.36(14) 2_445 . ?
O4 Er1 O8 77.69(13) . . ?
O12 Er1 O8 145.24(12) . . ?
O7 Er1 O8 69.27(12) . . ?
O18 Er1 O14 70.70(14) 2_445 . ?
O4 Er1 O14 138.34(14) . . ?
O12 Er1 O14 74.84(13) . . ?
O7 Er1 O14 75.99(13) . . ?
O8 Er1 O14 133.05(13) . . ?
O18 Er1 O11 79.81(14) 2_445 . ?
O4 Er1 O11 79.00(14) . . ?
O12 Er1 O11 68.35(12) . . ?
O7 Er1 O11 146.07(12) . . ?
O8 Er1 O11 77.01(13) . . ?
O14 Er1 O11 128.51(13) . . ?
O18 Er1 O13 137.32(14) 2_445 . ?
O4 Er1 O13 71.59(13) . . ?
O12 Er1 O13 75.38(12) . . ?
O7 Er1 O13 76.46(13) . . ?
O8 Er1 O13 130.09(12) . . ?
O14 Er1 O13 66.82(13) . . ?
O11 Er1 O13 131.54(13) . . ?
O17 Er2 O26 151.77(15) . . ?
O17 Er2 O23 92.34(14) . . ?
O26 Er2 O23 94.12(14) . . ?
O17 Er2 O16 69.24(14) . . ?
O26 Er2 O16 138.96(14) . . ?
O23 Er2 O16 80.65(13) . . ?
O17 Er2 O5 80.58(14) . 2 ?
O26 Er2 O5 77.35(14) . 2 ?
O23 Er2 O5 141.62(13) . 2 ?
O16 Er2 O5 129.55(14) . 2 ?
O17 Er2 O6 95.82(14) . 2 ?
O26 Er2 O6 92.39(13) . 2 ?
O23 Er2 O6 149.57(14) . 2 ?
O16 Er2 O6 75.04(13) . 2 ?
O5 Er2 O6 68.78(12) 2 2 ?
O17 Er2 O24 77.80(14) . . ?
O26 Er2 O24 79.10(13) . . ?
O23 Er2 O24 68.53(12) . . ?
O16 Er2 O24 133.43(12) . . ?
O5 Er2 O24 73.11(12) 2 . ?
O6 Er2 O24 141.89(12) 2 . ?
O17 Er2 O15 136.53(14) . . ?
O26 Er2 O15 71.62(13) . . ?
O23 Er2 O15 75.75(13) . . ?
O16 Er2 O15 67.62(14) . . ?
O5 Er2 O15 133.12(12) 2 . ?
O6 Er2 O15 78.22(13) 2 . ?
O24 Er2 O15 131.41(13) . . ?
O3 Er3 O27 150.36(14) 3_646 . ?
O3 Er3 O21 78.90(14) 3_646 1_655 ?
O27 Er3 O21 76.64(13) . 1_655 ?
O3 Er3 O10 82.21(13) 3_646 3_546 ?
O27 Er3 O10 76.43(14) . 3_546 ?
O21 Er3 O10 77.60(12) 1_655 3_546 ?
O3 Er3 O22 91.02(13) 3_646 1_655 ?
O27 Er3 O22 95.79(13) . 1_655 ?
O21 Er3 O22 69.44(12) 1_655 1_655 ?
O10 Er3 O22 147.03(12) 3_546 1_655 ?
O3 Er3 O9 99.35(14) 3_646 3_546 ?
O27 Er3 O9 92.01(13) . 3_546 ?
O21 Er3 O9 146.50(13) 1_655 3_546 ?
O10 Er3 O9 69.08(12) 3_546 3_546 ?
O22 Er3 O9 143.82(13) 1_655 3_546 ?
O3 Er3 O30 73.78(13) 3_646 . ?
O27 Er3 O30 135.85(13) . . ?
O21 Er3 O30 135.73(12) 1_655 . ?
O10 Er3 O30 130.63(13) 3_546 . ?
O22 Er3 O30 76.84(12) 1_655 . ?
O9 Er3 O30 73.10(12) 3_546 . ?
O3 Er3 O29 139.92(13) 3_646 . ?
O27 Er3 O29 69.52(13) . . ?
O21 Er3 O29 127.63(13) 1_655 . ?
O10 Er3 O29 128.31(12) 3_546 . ?
O22 Er3 O29 75.46(13) 1_655 . ?
O9 Er3 O29 74.40(13) 3_546 . ?
O30 Er3 O29 66.48(12) . . ?
O3 P1 O4 114.8(2) . . ?
O3 P1 O1 111.0(2) . . ?
O4 P1 O1 106.5(2) . . ?
O3 P1 O2 108.1(2) . . ?
O4 P1 O2 109.4(2) . . ?
O1 P1 O2 106.8(2) . . ?
O18 P2 O17 114.0(2) . . ?
O18 P2 O19 107.2(2) . . ?
O17 P2 O19 112.7(3) . . ?
O18 P2 O20 108.9(2) . . ?
O17 P2 O20 107.7(2) . . ?
O19 P2 O20 105.9(2) . . ?
P1 O1 HO1 123.0 . . ?
P1 O2 HO2 120.7 . . ?
P1 O3 Er3 154.0(2) . 3_646 ?
P1 O4 Er1 137.1(2) . . ?
C1 O5 Er2 118.4(3) . 2_545 ?
C2 O6 Er2 118.0(3) . 2_545 ?
C1 O7 Er1 119.4(3) . . ?
C2 O8 Er1 117.0(3) . . ?
C3 O9 Er3 117.4(3) . 3_546 ?
C4 O10 Er3 118.8(3) . 3_546 ?
C3 O11 Er1 116.7(3) . . ?
C4 O12 Er1 120.6(3) . . ?
C6 O13 Er1 118.1(4) . . ?
C5 O14 Er1 119.7(4) . . ?
C6 O15 Er2 117.4(4) . . ?
C5 O16 Er2 120.0(4) . . ?
P2 O17 Er2 150.9(3) . . ?
P2 O18 Er1 145.8(2) . 2_455 ?
P2 O19 HO19 100.0 . . ?
P2 O20 HO20 105.1 . . ?
C7 O21 Er3 118.0(3) . 1_455 ?
C8 O22 Er3 117.2(3) . 1_455 ?
C7 O23 Er2 119.5(3) . . ?
C8 O24 Er2 116.1(3) . . ?
C9 O26 Er2 133.9(3) . . ?
C10 O27 Er3 132.5(3) . . ?
C11 O29 Er3 117.9(3) . . ?
C11 O30 Er3 119.5(3) 3_656 . ?
C12 N1 HN1A 100.0 . . ?
C12 N1 HN1B 109.8 . . ?
HN1A N1 HN1B 120.7 . . ?
C12 N1 HN1C 94.9 . . ?
HN1A N1 HN1C 81.7 . . ?
HN1B N1 HN1C 141.3 . . ?
C16 N2 C14 109.9(4) 3_646 . ?
C16 N2 C15 109.0(4) 3_646 . ?
C14 N2 C15 111.7(4) . . ?
C16 N2 HN2 132.3 3_646 . ?
C14 N2 HN2 100.1 . . ?
C15 N2 HN2 92.1 . . ?
C20 N3 C19 115.1(5) . . ?
C20 N3 C21 110.3(4) . . ?
C19 N3 C21 110.0(5) . . ?
C20 N3 HN3 119.3 . . ?
C19 N3 HN3 110.4 . . ?
C21 N3 HN3 88.6 . . ?
N4' N4 C17 70(6) . . ?
N4 N4' C17 85(6) . . ?
O5 C1 O7 125.9(5) . . ?
O5 C1 C2 117.6(5) . . ?
O7 C1 C2 116.5(5) . . ?
O8 C2 O6 126.0(5) . . ?
O8 C2 C1 117.6(5) . . ?
O6 C2 C1 116.4(5) . . ?
O11 C3 O9 125.8(5) . . ?
O11 C3 C4 117.9(5) . . ?
O9 C3 C4 116.2(5) . . ?
O12 C4 O10 126.5(5) . . ?
O12 C4 C3 116.0(5) . . ?
O10 C4 C3 117.6(5) . . ?
O14 C5 O16 124.0(6) . . ?
O14 C5 C6 118.6(5) . . ?
O16 C5 C6 117.3(5) . . ?
O13 C6 O15 126.1(6) . . ?
O13 C6 C5 116.6(5) . . ?
O15 C6 C5 117.3(5) . . ?
O21 C7 O23 126.2(5) . . ?
O21 C7 C8 117.2(5) . . ?
O23 C7 C8 116.6(5) . . ?
O24 C8 O22 126.0(5) . . ?
O24 C8 C7 116.9(5) . . ?
O22 C8 C7 117.1(5) . . ?
O28 C9 O26 126.4(5) . . ?
O28 C9 C10 118.2(5) . . ?
O26 C9 C10 115.4(5) . . ?
O25 C10 O27 125.3(5) . . ?
O25 C10 C9 118.7(5) . . ?
O27 C10 C9 116.0(5) . . ?
O29 C11 O30 125.8(5) . 3_656 ?
O29 C11 C11 119.4(6) . 3_656 ?
O30 C11 C11 114.8(6) 3_656 3_656 ?
N1 C12 C13 108.4(5) . . ?
N1 C12 H12A 110.0 . . ?
C13 C12 H12A 110.0 . . ?
N1 C12 H12B 110.0 . . ?
C13 C12 H12B 110.0 . . ?
H12A C12 H12B 108.4 . . ?
C14 C13 C12 112.3(5) . . ?
C14 C13 H13A 109.1 . . ?
C12 C13 H13A 109.1 . . ?
C14 C13 H13B 109.1 . . ?
C12 C13 H13B 109.1 . . ?
H13A C13 H13B 107.9 . . ?
N2 C14 C13 111.1(5) . . ?
N2 C14 H14A 109.4 . . ?
C13 C14 H14A 109.4 . . ?
N2 C14 H14B 109.4 . . ?
C13 C14 H14B 109.4 . . ?
H14A C14 H14B 108.0 . . ?
C16 C15 N2 111.2(4) . . ?
C16 C15 H15A 109.4 . . ?
N2 C15 H15A 109.4 . . ?
C16 C15 H15B 109.4 . . ?
N2 C15 H15B 109.4 . . ?
H15A C15 H15B 108.0 . . ?
N2 C16 C15 111.2(5) 3_646 . ?
N2 C16 H16A 109.4 3_646 . ?
C15 C16 H16A 109.4 . . ?
N2 C16 H16B 109.4 3_646 . ?
C15 C16 H16B 109.4 . . ?
H16A C16 H16B 108.0 . . ?
N4' C17 N4 25.0(13) . . ?
N4' C17 C18 112.1(15) . . ?
N4 C17 C18 109.4(14) . . ?
C19 C18 C17 105.8(5) . . ?
C19 C18 H18A 110.6 . . ?
C17 C18 H18A 110.6 . . ?
C19 C18 H18B 110.6 . . ?
C17 C18 H18B 110.6 . . ?
H18A C18 H18B 108.7 . . ?
N3 C19 C18 113.1(5) . . ?
N3 C19 H19A 109.0 . . ?
C18 C19 H19A 109.0 . . ?
N3 C19 H19B 109.0 . . ?
C18 C19 H19B 109.0 . . ?
H19A C19 H19B 107.8 . . ?
N3 C20 C21 109.9(5) . 3_556 ?
N3 C20 H20A 109.7 . . ?
C21 C20 H20A 109.7 3_556 . ?
N3 C20 H20B 109.7 . . ?
C21 C20 H20B 109.7 3_556 . ?
H20A C20 H20B 108.2 . . ?
N3 C21 C20 111.4(5) . 3_556 ?
N3 C21 H21A 109.3 . . ?
C20 C21 H21A 109.3 3_556 . ?
N3 C21 H21B 109.3 . . ?
C20 C21 H21B 109.3 3_556 . ?
H21A C21 H21B 108.0 . . ?

loop_
_geom_bond_atom_site_label_1
_geom_bond_atom_site_label_2
_geom_bond_distance
_geom_bond_site_symmetry_2
_geom_bond_publ_flag
Er1 O18 2.266(4) 2_445 ?
Er1 O4 2.289(4) . ?
Er1 O12 2.328(3) . ?
Er1 O7 2.330(3) . ?
Er1 O8 2.390(4) . ?
Er1 O14 2.392(4) . ?
Er1 O11 2.404(4) . ?
Er1 O13 2.467(4) . ?
Er2 O17 2.255(4) . ?
Er2 O26 2.285(4) . ?
Er2 O23 2.316(3) . ?
Er2 O16 2.362(4) . ?
Er2 O5 2.366(4) 2 ?
Er2 O6 2.382(3) 2 ?
Er2 O24 2.418(4) . ?
Er2 O15 2.432(4) . ?
Er3 O3 2.228(4) 3_646 ?
Er3 O27 2.307(4) . ?
Er3 O21 2.344(4) 1_655 ?
Er3 O10 2.347(4) 3_546 ?
Er3 O22 2.350(3) 1_655 ?
Er3 O9 2.384(3) 3_546 ?
Er3 O30 2.426(4) . ?
Er3 O29 2.437(4) . ?
P1 O3 1.500(4) . ?
P1 O4 1.500(4) . ?
P1 O1 1.558(4) . ?
P1 O2 1.586(4) . ?
P2 O18 1.482(4) . ?
P2 O17 1.494(4) . ?
P2 O19 1.566(4) . ?
P2 O20 1.590(4) . ?
O1 HO1 0.9806 . ?
O2 HO2 0.9441 . ?
O3 Er3 2.228(4) 3_646 ?
O5 C1 1.246(6) . ?
O5 Er2 2.366(4) 2_545 ?
O6 C2 1.267(6) . ?
O6 Er2 2.382(3) 2_545 ?
O7 C1 1.263(6) . ?
O8 C2 1.249(6) . ?
O9 C3 1.283(6) . ?
O9 Er3 2.384(3) 3_546 ?
O10 C4 1.252(6) . ?
O10 Er3 2.347(4) 3_546 ?
O11 C3 1.237(6) . ?
O12 C4 1.242(6) . ?
O13 C6 1.263(6) . ?
O14 C5 1.257(7) . ?
O15 C6 1.265(7) . ?
O16 C5 1.260(7) . ?
O18 Er1 2.266(4) 2_455 ?
O19 HO19 0.9323 . ?
O20 HO20 0.9793 . ?
O21 C7 1.245(6) . ?
O21 Er3 2.344(4) 1_455 ?
O22 C8 1.256(6) . ?
O22 Er3 2.350(3) 1_455 ?
O23 C7 1.265(6) . ?
O24 C8 1.256(6) . ?
O25 C10 1.237(6) . ?
O26 C9 1.256(7) . ?
O27 C10 1.259(7) . ?
O28 C9 1.233(6) . ?
O29 C11 1.230(6) . ?
O30 C11 1.269(6) 3_656 ?
N1 C12 1.507(8) . ?
N1 HN1A 0.8613 . ?
N1 HN1B 0.8712 . ?
N1 HN1C 0.7846 . ?
N2 C16 1.497(7) 3_646 ?
N2 C14 1.501(7) . ?
N2 C15 1.512(7) . ?
N2 HN2 0.8921 . ?
N3 C20 1.479(7) . ?
N3 C19 1.486(7) . ?
N3 C21 1.508(7) . ?
N3 HN3 1.0528 . ?
N4 N4' 0.65(3) . ?
N4 C17 1.54(3) . ?
N4' C17 1.45(4) . ?
C1 C2 1.540(7) . ?
C3 C4 1.533(7) . ?
C5 C6 1.508(8) . ?
C7 C8 1.532(8) . ?
C9 C10 1.558(8) . ?
C11 O30 1.269(6) 3_656 ?
C11 C11 1.529(11) 3_656 ?
C12 C13 1.523(8) . ?
C12 H12A 0.9700 . ?
C12 H12B 0.9700 . ?
C13 C14 1.514(8) . ?
C13 H13A 0.9700 . ?
C13 H13B 0.9700 . ?
C14 H14A 0.9700 . ?
C14 H14B 0.9700 . ?
C15 C16 1.506(8) . ?
C15 H15A 0.9700 . ?
C15 H15B 0.9700 . ?
C16 N2 1.497(7) 3_646 ?
C16 H16A 0.9700 . ?
C16 H16B 0.9700 . ?
C17 C18 1.544(9) . ?
C18 C19 1.505(8) . ?
C18 H18A 0.9700 . ?
C18 H18B 0.9700 . ?
C19 H19A 0.9700 . ?
C19 H19B 0.9700 . ?
C20 C21 1.514(8) 3_556 ?
C20 H20A 0.9700 . ?
C20 H20B 0.9700 . ?
C21 C20 1.514(8) 3_556 ?
C21 H21A 0.9700 . ?
C21 H21B 0.9700 . ?
